data_4103707
loop_
_publ_author_name
'Ruqiang Zou'
'Ruiqin Zhong'
'Songbai Han'
'Hongwu Xu'
'Anthony K. Burrell'
'Neil Henson'
'Jonathan L. Cape'
'Donald D. Hickmott'
'Tatiana V. Timofeeva'
'Toti E. Larson'
'Yusheng Zhao'

_publ_section_title
;
 A Porous Metal-Organic Replica of \a-PbO2 for Capture of Nerve Agent
 Surrogate
;
_journal_name_full 'Journal of the American Chemical Society'
_journal_page_first 17996
_journal_page_last 17999
_journal_paper_doi 10.1021/ja101440z
_journal_volume 132
_journal_year 2010
_chemical_formula_sum 'C24 H24 Ca N2 O16 Zn2'
_chemical_formula_weight 767.27
_chemical_name_systematic
; 
 ? 
;
_space_group_IT_number 20
_symmetry_cell_setting orthorhombic
_symmetry_space_group_name_Hall 'C 2c 2'
_symmetry_space_group_name_H-M 'C 2 2 21'
_atom_sites_solution_hydrogens geom
_atom_sites_solution_primary direct
_atom_sites_solution_secondary difmap
_audit_creation_method SHELXL-97
_cell_angle_alpha 90.00
_cell_angle_beta 90.00
_cell_angle_gamma 90.00
_cell_formula_units_Z 4
_cell_length_a 13.167(15)
_cell_length_b 17.558(19)
_cell_length_c 13.564(16)
_cell_measurement_temperature 183(2)
_cell_volume 3136(6)
_computing_structure_refinement 'SHELXL-97 (Sheldrick, 1997)'
_computing_structure_solution 'SHELXS-97 (Sheldrick, 1990)'
_diffrn_ambient_temperature 296(2)
_diffrn_measured_fraction_theta_full 0.944
_diffrn_measured_fraction_theta_max 0.944
_diffrn_radiation_monochromator graphite
_diffrn_radiation_source 'fine-focus sealed tube'
_diffrn_radiation_type MoK\a
_diffrn_radiation_wavelength 0.71073
_diffrn_reflns_av_R_equivalents 0.1144
_diffrn_reflns_av_sigmaI/netI 0.0886
_diffrn_reflns_limit_h_max 19
_diffrn_reflns_limit_h_min -19
_diffrn_reflns_limit_k_max 18
_diffrn_reflns_limit_k_min -26
_diffrn_reflns_limit_l_max 19
_diffrn_reflns_limit_l_min -20
_diffrn_reflns_number 13173
_diffrn_reflns_theta_full 32.67
_diffrn_reflns_theta_max 32.67
_diffrn_reflns_theta_min 1.93
_exptl_absorpt_coefficient_mu 1.768
_exptl_absorpt_correction_T_max 0.9013
_exptl_absorpt_correction_T_min 0.7188
_exptl_absorpt_correction_type multi-scan
_exptl_absorpt_process_details SADABS
_exptl_crystal_density_diffrn 1.625
_exptl_crystal_density_method 'not measured'
_exptl_crystal_F_000 1560
_exptl_crystal_size_max 0.20
_exptl_crystal_size_mid 0.10
_exptl_crystal_size_min 0.06
_refine_diff_density_max 2.452
_refine_diff_density_min -1.162
_refine_diff_density_rms 0.170
_refine_ls_abs_structure_details 'Flack H D (1983), Acta Cryst. A39, 876-881'
_refine_ls_abs_structure_Flack 0.035(17)
_refine_ls_extinction_method none
_refine_ls_goodness_of_fit_ref 1.029
_refine_ls_hydrogen_treatment constr
_refine_ls_matrix_type full
_refine_ls_number_parameters 185
_refine_ls_number_reflns 5317
_refine_ls_number_restraints 0
_refine_ls_restrained_S_all 1.029
_refine_ls_R_factor_all 0.0658
_refine_ls_R_factor_gt 0.0618
_refine_ls_shift/su_max 0.001
_refine_ls_shift/su_mean 0.000
_refine_ls_structure_factor_coef Fsqd
_refine_ls_weighting_details 'calc w=1/[\s^2^(Fo^2^)+(0.0951P)^2^+6.5055P] where P=(Fo^2^+2Fc^2^)/3'
_refine_ls_weighting_scheme calc
_refine_ls_wR_factor_gt 0.1569
_refine_ls_wR_factor_ref 0.1608
_reflns_number_gt 4872
_reflns_number_total 5317
_reflns_threshold_expression >2sigma(I)
_cod_data_source_file ja101440z_si_001.cif
_cod_data_source_block 1
_cod_depositor_comments
;
The following automatic conversions were performed:

'_refine_ls_hydrogen_treatment' value 'Constr' changed to 'constr'
according to the built-in table from CIF Core dictionary named
'cif_core.dic' version 2.4.1 from 2010-06-29.

Automatic conversion script
Id: cif_fix_values 1715 2011-07-08 13:25:40Z adriana 
;
_cod_database_code 4103707

loop_
_symmetry_equiv_pos_as_xyz
'x, y, z'
'-x, -y, z+1/2'
'-x, y, -z+1/2'
'x, -y, -z'
'x+1/2, y+1/2, z'
'-x+1/2, -y+1/2, z+1/2'
'-x+1/2, y+1/2, -z+1/2'
'x+1/2, -y+1/2, -z'

loop_
_atom_site_label
_atom_site_type_symbol
_atom_site_fract_x
_atom_site_fract_y
_atom_site_fract_z
_atom_site_U_iso_or_equiv
_atom_site_adp_type
_atom_site_occupancy
_atom_site_symmetry_multiplicity
_atom_site_calc_flag
_atom_site_refinement_flags
_atom_site_disorder_assembly
_atom_site_disorder_group
Zn1 Zn 0.80260(3) 0.60470(2) 0.92918(3) 0.01579(12) Uani 1 1 d . . .
Ca1 Ca 1.0000 0.67476(5) 0.7500 0.00910(16) Uani 1 2 d S . .
C1 C 0.7298(3) 0.8289(2) 0.8502(3) 0.0194(7) Uani 1 1 d . A .
C2 C 0.6551(3) 0.8266(2) 0.9220(3) 0.0195(7) Uani 1 1 d . . .
H2 H 0.6524 0.7856 0.9655 0.023 Uiso 1 1 calc R . .
C3 C 0.5845(3) 0.88456(18) 0.9295(3) 0.0151(6) Uani 1 1 d . . .
C4 C 0.5890(3) 0.94678(19) 0.8658(3) 0.0139(6) Uani 1 1 d . . .
H4 H 0.5412 0.9856 0.8706 0.017 Uiso 1 1 calc R . .
C5 C 0.6653(3) 0.9504(2) 0.7951(3) 0.0147(6) Uani 1 1 d . . .
C6 C 0.7369(3) 0.8916(2) 0.7870(3) 0.0166(6) Uani 1 1 d . . .
H6 H 0.7884 0.8943 0.7402 0.020 Uiso 1 1 calc R . .
C7 C 0.7986(4) 0.7613(2) 0.8383(3) 0.0239(8) Uani 1 1 d . . .
C8 C 0.5032(3) 0.87749(19) 1.0067(3) 0.0155(6) Uani 1 1 d . . .
C9 C 0.6692(3) 1.01756(19) 0.7271(3) 0.0138(6) Uani 1 1 d . . .
C10 C 0.4624(6) 0.6530(7) 0.9635(9) 0.086(4) Uani 1 1 d . . .
H10 H 0.4878 0.7003 0.9819 0.103 Uiso 1 1 calc R . .
C11 C 0.3430(12) 0.7263(7) 0.8779(8) 0.101(4) Uani 1 1 d . . .
H11A H 0.3749 0.7678 0.9122 0.151 Uiso 1 1 calc R . .
H11B H 0.2721 0.7250 0.8941 0.151 Uiso 1 1 calc R . .
H11C H 0.3508 0.7334 0.8081 0.151 Uiso 1 1 calc R . .
C12 C 0.33738(9) 0.58258(7) 0.88950(9) 0.29(2) Uani 1 1 d . . .
H12A H 0.3441 0.5685 0.8214 0.433 Uiso 1 1 calc R . .
H12B H 0.2668 0.5878 0.9057 0.433 Uiso 1 1 calc R . .
H12C H 0.3672 0.5438 0.9302 0.433 Uiso 1 1 calc R . .
N1 N 0.38987(9) 0.65572(7) 0.90681(9) 0.132(5) Uani 1 1 d R . .
O1 O 0.87071(10) 0.76344(7) 0.78003(10) 0.0243(6) Uani 1 1 d R A .
O2 O 0.79492(9) 0.71359(7) 0.90125(11) 0.063(4) Uani 0.50 1 d PR A 1
O2' O 0.75943(9) 0.70077(7) 0.88363(11) 0.0156(11) Uani 0.50 1 d PR A 2
O3 O 0.51939(13) 0.83731(8) 1.08062(9) 0.0269(7) Uani 1 1 d R . .
O4 O 0.42076(10) 0.91264(7) 0.98912(13) 0.0199(6) Uani 1 1 d R . .
O5 O 0.61177(12) 1.07224(7) 0.73966(10) 0.0297(7) Uani 1 1 d R . .
O6 O 0.73200(11) 1.01615(7) 0.65540(9) 0.0148(5) Uani 1 1 d R . .
O7 O 0.50940(11) 0.59585(7) 1.00175(10) 0.282(12) Uani 1 1 d R . .
O1W O 0.70135(10) 0.59650(7) 1.03844(11) 0.0243(6) Uani 1 1 d R A .
H1WA H 0.6395 0.6114 1.0325 0.036 Uiso 1 1 d R . .
H1WB H 0.7118 0.5779 1.0885 0.036 Uiso 1 1 d R . .

loop_
_atom_site_aniso_label
_atom_site_aniso_U_11
_atom_site_aniso_U_22
_atom_site_aniso_U_33
_atom_site_aniso_U_23
_atom_site_aniso_U_13
_atom_site_aniso_U_12
Zn1 0.0240(2) 0.01252(18) 0.01082(17) -0.00121(14) 0.00242(15) -0.00488(15)
Ca1 0.0105(3) 0.0063(3) 0.0104(4) 0.000 0.0007(3) 0.000
C1 0.0296(19) 0.0128(14) 0.0158(15) 0.0064(12) 0.0068(13) 0.0119(14)
C2 0.0319(18) 0.0127(13) 0.0138(15) 0.0043(13) 0.0054(14) 0.0068(13)
C3 0.0211(15) 0.0097(13) 0.0145(13) 0.0035(12) 0.0051(12) 0.0036(11)
C4 0.0169(14) 0.0103(13) 0.0145(14) 0.0014(11) 0.0019(11) 0.0047(11)
C5 0.0180(15) 0.0104(13) 0.0156(14) 0.0063(11) 0.0043(12) 0.0041(11)
C6 0.0220(15) 0.0135(14) 0.0143(13) 0.0056(13) 0.0061(12) 0.0064(13)
C7 0.036(2) 0.0190(16) 0.0171(15) 0.0031(13) 0.0051(16) 0.0144(17)
C8 0.0197(15) 0.0140(14) 0.0128(13) 0.0008(11) 0.0037(13) -0.0006(13)
C9 0.0128(13) 0.0115(13) 0.0171(15) 0.0044(11) 0.0005(10) 0.0015(10)
C10 0.046(4) 0.086(7) 0.125(10) 0.038(6) -0.032(5) -0.019(4)
C11 0.155(11) 0.080(7) 0.068(6) -0.004(5) 0.003(7) 0.035(8)
C12 0.52(5) 0.19(2) 0.150(16) 0.005(15) -0.14(2) -0.24(3)
N1 0.078(6) 0.091(6) 0.226(13) -0.095(8) -0.098(7) 0.040(5)
O1 0.0247(14) 0.0224(14) 0.0257(14) 0.0037(11) 0.0061(11) 0.0121(11)
O2 0.112(10) 0.035(4) 0.043(5) 0.023(4) 0.034(6) 0.047(6)
O2' 0.013(2) 0.010(2) 0.023(3) 0.008(2) 0.009(2) 0.0057(18)
O3 0.0322(16) 0.0316(15) 0.0170(13) 0.0118(12) 0.0113(11) 0.0109(12)
O4 0.0250(14) 0.0137(12) 0.0208(13) 0.0061(9) 0.0052(10) 0.0064(10)
O5 0.0291(15) 0.0193(13) 0.0407(18) 0.0148(13) 0.0190(14) 0.0136(12)
O6 0.0199(11) 0.0114(10) 0.0133(11) 0.0031(9) 0.0015(9) 0.0029(9)
O7 0.059(5) 0.151(11) 0.64(4) 0.115(17) -0.108(12) -0.006(7)
O1W 0.0226(13) 0.0273(15) 0.0229(12) 0.0098(11) 0.0091(11) 0.0088(12)

loop_
_atom_type_symbol
_atom_type_description
_atom_type_scat_dispersion_real
_atom_type_scat_dispersion_imag
_atom_type_scat_source
C C 0.0033 0.0016 'International Tables Vol C Tables 4.2.6.8 and 6.1.1.4'
H H 0.0000 0.0000 'International Tables Vol C Tables 4.2.6.8 and 6.1.1.4'
N N 0.0061 0.0033 'International Tables Vol C Tables 4.2.6.8 and 6.1.1.4'
O O 0.0106 0.0060 'International Tables Vol C Tables 4.2.6.8 and 6.1.1.4'
Ca Ca 0.2262 0.3064 'International Tables Vol C Tables 4.2.6.8 and 6.1.1.4'
Zn Zn 0.2839 1.4301 'International Tables Vol C Tables 4.2.6.8 and 6.1.1.4'

loop_
_geom_angle_atom_site_label_1
_geom_angle_atom_site_label_2
_geom_angle_atom_site_label_3
_geom_angle
_geom_angle_site_symmetry_1
_geom_angle_site_symmetry_3
O2' Zn1 O4 124.8 . 8_567
O2' Zn1 O2 17.0 . .
O4 Zn1 O2 107.88(5) 8_567 .
O2' Zn1 O6 116.3 . 7_646
O4 Zn1 O6 113.1 8_567 7_646
O2 Zn1 O6 130.0 . 7_646
O2' Zn1 O1W 96.10(7) . .
O4 Zn1 O1W 95.8 8_567 .
O2 Zn1 O1W 100.36(6) . .
O6 Zn1 O1W 102.65(8) 7_646 .
O2' Zn1 Ca1 72.79(6) . .
O4 Zn1 Ca1 82.30(9) 8_567 .
O2 Zn1 Ca1 65.82(5) . .
O6 Zn1 Ca1 92.37(8) 7_646 .
O1W Zn1 Ca1 164.29(5) . .
O3 Ca1 O3 169.53(7) 6_664 8_567
O3 Ca1 O5 85.39(6) 6_664 7_646
O3 Ca1 O5 86.5 8_567 7_646
O3 Ca1 O5 86.52(6) 6_664 5_545
O3 Ca1 O5 85.39(6) 8_567 5_545
O5 Ca1 O5 78.79(11) 7_646 5_545
O3 Ca1 O1 88.2 6_664 3_756
O3 Ca1 O1 98.8 8_567 3_756
O5 Ca1 O1 169.48(7) 7_646 3_756
O5 Ca1 O1 92.5 5_545 3_756
O3 Ca1 O1 98.8 6_664 .
O3 Ca1 O1 88.2 8_567 .
O5 Ca1 O1 92.5 7_646 .
O5 Ca1 O1 169.48(7) 5_545 .
O1 Ca1 O1 96.69(11) 3_756 .
O3 Ca1 Zn1 122.22(7) 6_664 .
O3 Ca1 Zn1 53.65(6) 8_567 .
O5 Ca1 Zn1 43.32(5) 7_646 .
O5 Ca1 Zn1 102.86(7) 5_545 .
O1 Ca1 Zn1 146.21(5) 3_756 .
O1 Ca1 Zn1 66.63(7) . .
O3 Ca1 Zn1 53.65(6) 6_664 3_756
O3 Ca1 Zn1 122.22(6) 8_567 3_756
O5 Ca1 Zn1 102.86(7) 7_646 3_756
O5 Ca1 Zn1 43.32(5) 5_545 3_756
O1 Ca1 Zn1 66.63(7) 3_756 3_756
O1 Ca1 Zn1 146.21(5) . 3_756
Zn1 Ca1 Zn1 141.86(5) . 3_756
C2 C1 C6 120.2(3) . .
C2 C1 C7 118.7(3) . .
C6 C1 C7 121.1(3) . .
C3 C2 C1 120.5(3) . .
C3 C2 H2 119.8 . .
C1 C2 H2 119.8 . .
C2 C3 C4 120.2(3) . .
C2 C3 C8 118.0(3) . .
C4 C3 C8 121.8(3) . .
C5 C4 C3 119.6(3) . .
C5 C4 H4 120.2 . .
C3 C4 H4 120.2 . .
C4 C5 C6 120.4(3) . .
C4 C5 C9 119.1(3) . .
C6 C5 C9 120.6(3) . .
C1 C6 C5 119.1(3) . .
C1 C6 H6 120.4 . .
C5 C6 H6 120.4 . .
O2 C7 O1 120.6(4) . .
O2 C7 O2' 25.41(10) . .
O1 C7 O2' 128.1(3) . .
O2 C7 C1 116.9(3) . .
O1 C7 C1 120.5(3) . .
O2' C7 C1 110.4(4) . .
O3 C8 O4 124.9(3) . .
O3 C8 C3 119.1(3) . .
O4 C8 C3 115.9(3) . .
O5 C9 O6 121.2(3) . .
O5 C9 C5 120.4(3) . .
O6 C9 C5 118.4(3) . .
N1 C10 O7 131.1(10) . .
N1 C10 H10 114.5 . .
O7 C10 H10 114.5 . .
N1 C11 H11A 109.5 . .
N1 C11 H11B 109.5 . .
H11A C11 H11B 109.5 . .
N1 C11 H11C 109.5 . .
H11A C11 H11C 109.5 . .
H11B C11 H11C 109.5 . .
N1 C12 H12A 109.5 . .
N1 C12 H12B 109.5 . .
H12A C12 H12B 109.5 . .
N1 C12 H12C 109.5 . .
H12A C12 H12C 109.5 . .
H12B C12 H12C 109.5 . .
C10 N1 C11 122.5(8) . .
C10 N1 C12 115.5(5) . .
C11 N1 C12 120.3(6) . .
C7 O1 Ca1 130.5(2) . .
C7 O2 Zn1 145.3(2) . .
C7 O2' Zn1 138.5(2) . .
C8 O3 Ca1 146.13(19) . 6_665
C8 O4 Zn1 120.2(2) . 8_467
C9 O5 Ca1 175.39(19) . 5_455
C9 O6 Zn1 106.05(18) . 7_656
Zn1 O1W H1WA 122.8 . .
Zn1 O1W H1WB 124.6 . .
H1WA O1W H1WB 112.5 . .

loop_
_geom_bond_atom_site_label_1
_geom_bond_atom_site_label_2
_geom_bond_distance
_geom_bond_site_symmetry_2
Zn1 O2' 1.884(2) .
Zn1 O4 1.934(2) 8_567
Zn1 O2 1.952(2) .
Zn1 O6 1.985(2) 7_646
Zn1 O1W 1.999(2) .
Zn1 Ca1 3.765(3) .
Ca1 O3 2.321(3) 6_664
Ca1 O3 2.321(3) 8_567
Ca1 O5 2.329(2) 7_646
Ca1 O5 2.329(2) 5_545
Ca1 O1 2.343(2) 3_756
Ca1 O1 2.343(2) .
Ca1 Zn1 3.765(3) 3_756
C1 C2 1.384(5) .
C1 C6 1.399(5) .
C1 C7 1.503(5) .
C2 C3 1.383(5) .
C2 H2 0.9300 .
C3 C4 1.394(5) .
C3 C8 1.502(5) .
C4 C5 1.392(5) .
C4 H4 0.9300 .
C5 C6 1.402(5) .
C5 C9 1.497(5) .
C6 H6 0.9300 .
C7 O2 1.196(4) .
C7 O1 1.237(5) .
C7 O2' 1.331(5) .
C8 O3 1.244(4) .
C8 O4 1.271(4) .
C9 O5 1.234(4) .
C9 O6 1.276(4) .
C10 N1 1.227(9) .
C10 O7 1.288(10) .
C10 H10 0.9300 .
C11 N1 1.440(11) .
C11 H11A 0.9600 .
C11 H11B 0.9600 .
C11 H11C 0.9600 .
C12 N1 1.4771 .
C12 H12A 0.9600 .
C12 H12B 0.9600 .
C12 H12C 0.9600 .
O3 Ca1 2.321(3) 6_665
O4 Zn1 1.934(2) 8_467
O5 Ca1 2.329(2) 5_455
O6 Zn1 1.985(2) 7_656
O1W H1WA 0.8595 .
O1W H1WB 0.7655 .
